data_7217922
loop_
_publ_author_name
'Pas\'an, Jorge'
'Sanchiz, Joaqu\'in'
'Fabelo, \'Oscar'
'Ca\~nadillas-Delgado, Laura'
'D\'eniz, Mariadel'
'D\'iaz-Gallifa, Pau'
'Mart\'inez-Benito, Carla'
'Lloret, Francesc'
'Julve, Miguel'
'Ruiz-P\'erez, Catalina'

_publ_section_title
;
 Influence of the coligand in the magnetic properties of a series of
 copper(ii)--phenylmalonate complexes
;
_journal_issue 35
_journal_name_full CrystEngComm
_journal_page_first 8106
_journal_paper_doi 10.1039/C4CE00834K
_journal_volume 16
_journal_year 2014
_chemical_formula_sum 'C14 H10 Cu I N O4'
_chemical_formula_weight 446.67
_chemical_name_systematic
;
 ?
;
_space_group_crystal_system monoclinic
_space_group_IT_number 14
_space_group_name_Hall '-P 2yn'
_space_group_name_H-M_alt 'P 1 21/n 1'
_symmetry_space_group_name_Hall '-P 2yn'
_symmetry_space_group_name_H-M 'P 1 21/n 1'
_atom_sites_solution_hydrogens geom
_audit_creation_method SHELXL-97
_cell_angle_alpha 90
_cell_angle_beta 93.949(2)
_cell_angle_gamma 90
_cell_formula_units_Z 4
_cell_length_a 6.2716(2)
_cell_length_b 31.9680(7)
_cell_length_c 6.9916(2)
_cell_measurement_reflns_used 4354
_cell_measurement_temperature 293(2)
_cell_measurement_theta_max 73.4140
_cell_measurement_theta_min 5.5250
_cell_volume 1398.42(7)
_computing_cell_refinement
;
CrysAlisPro, Agilent Technologies,
Version 1.171.37.31 (release 14-01-2014 CrysAlis171 .NET)
(compiled Jan 14 2014,18:38:05)
;
_computing_data_collection
;
CrysAlisPro, Agilent Technologies,
Version 1.171.37.31 (release 14-01-2014 CrysAlis171 .NET)
(compiled Jan 14 2014,18:38:05)
;
_computing_data_reduction
;
CrysAlisPro, Agilent Technologies,
Version 1.171.37.31 (release 14-01-2014 CrysAlis171 .NET)
(compiled Jan 14 2014,18:38:05)
;
_computing_molecular_graphics CRYSTALMAKER
_computing_publication_material 'PARST97 (Nardelli, 1997)'
_computing_structure_refinement 'SHELXL-97 (Sheldrick, 1997)'
_computing_structure_solution 'SHELXS-97 (Sheldrick, 1997)'
_diffrn_ambient_temperature 293(2)
_diffrn_detector 'CCD plate'
_diffrn_detector_area_resol_mean 10.5953
_diffrn_detector_type Atlas
_diffrn_measured_fraction_theta_full 1.000
_diffrn_measured_fraction_theta_max 0.987
_diffrn_measurement_device 'four-circle diffractometer'
_diffrn_measurement_device_type 'SuperNova, Dual, Cu at zero, Atlas'
_diffrn_radiation_monochromator mirror
_diffrn_radiation_probe x-ray
_diffrn_radiation_type 'Cu K\a'
_diffrn_radiation_wavelength 1.54184
_diffrn_reflns_av_R_equivalents 0.0500
_diffrn_reflns_av_unetI/netI 0.0381
_diffrn_reflns_Laue_measured_fraction_full 1.000
_diffrn_reflns_Laue_measured_fraction_max 0.987
_diffrn_reflns_limit_h_max 7
_diffrn_reflns_limit_h_min -6
_diffrn_reflns_limit_k_max 39
_diffrn_reflns_limit_k_min -39
_diffrn_reflns_limit_l_max 8
_diffrn_reflns_limit_l_min -8
_diffrn_reflns_number 9646
_diffrn_reflns_point_group_measured_fraction_full 1.000
_diffrn_reflns_point_group_measured_fraction_max 0.987
_diffrn_reflns_theta_full 67.684
_diffrn_reflns_theta_max 73.330
_diffrn_reflns_theta_min 5.535
_diffrn_source 'sealed X-ray tube'
_diffrn_source_type 'SuperNova (Cu) X-ray Source'
_exptl_absorpt_coefficient_mu 19.686
_exptl_absorpt_correction_T_max 0.841
_exptl_absorpt_correction_T_min 0.444
_exptl_absorpt_correction_type gaussian
_exptl_absorpt_process_details
;
CrysAlisPro, Agilent Technologies,
Version 1.171.37.31 (release 14-01-2014 CrysAlis171 .NET)
(compiled Jan 14 2014,18:38:05)
Numerical absorption correction based on gaussian integration over
            a multifaceted crystal model
Empirical absorption correction using spherical harmonics,
 implemented in SCALE3 ABSPACK scaling algorithm.
;
_exptl_crystal_colour blue
_exptl_crystal_density_diffrn 2.122
_exptl_crystal_description plate
_exptl_crystal_F_000 860
_exptl_crystal_size_max 0.1982
_exptl_crystal_size_mid 0.1798
_exptl_crystal_size_min 0.0295
_refine_diff_density_max 1.846
_refine_diff_density_min -0.869
_refine_diff_density_rms 0.170
_refine_ls_extinction_method none
_refine_ls_goodness_of_fit_ref 1.181
_refine_ls_hydrogen_treatment constr
_refine_ls_matrix_type full
_refine_ls_number_parameters 190
_refine_ls_number_reflns 2780
_refine_ls_number_restraints 0
_refine_ls_restrained_S_all 1.181
_refine_ls_R_factor_all 0.0524
_refine_ls_R_factor_gt 0.0491
_refine_ls_shift/su_max 0.000
_refine_ls_shift/su_mean 0.000
_refine_ls_structure_factor_coef Fsqd
_refine_ls_weighting_details 'w=1/[\s^2^(Fo^2^)+(0.0716P)^2^+2.8088P] where P=(Fo^2^+2Fc^2^)/3'
_refine_ls_weighting_scheme calc
_refine_ls_wR_factor_gt 0.1364
_refine_ls_wR_factor_ref 0.1392
_reflns_Friedel_coverage 0.000
_reflns_number_gt 2588
_reflns_number_total 2780
_reflns_threshold_expression 'I > 2\s(I)'
_cod_duplicate_entry 7216203
_cod_data_source_file c4ce00834k2.cif
_cod_data_source_block compound_8
_cod_database_code 7217922
_shelx_space_group_comment
;
The symmetry employed for this shelxl refinement is uniquely defined
by the following loop, which should always be used as a source of
symmetry information in preference to the above space-group names.
They are only intended as comments.
;

loop_
_space_group_symop_operation_xyz
'x, y, z'
'-x+1/2, y+1/2, -z+1/2'
'-x, -y, -z'
'x-1/2, -y-1/2, z-1/2'

loop_
_atom_site_label
_atom_site_type_symbol
_atom_site_fract_x
_atom_site_fract_y
_atom_site_fract_z
_atom_site_U_iso_or_equiv
_atom_site_adp_type
_atom_site_occupancy
_atom_site_site_symmetry_order
_atom_site_calc_flag
_atom_site_refinement_flags_posn
_atom_site_refinement_flags_adp
C1 C 0.4353(7) 0.78523(14) 0.1324(6) 0.0209(9) Uani 1 1 d . .
C2 C 0.5219(8) 0.80637(15) 0.3198(6) 0.0233(9) Uani 1 1 d . .
H2 H 0.6771 0.8023 0.3285 0.028 Uiso 1 1 calc R U
C3 C 0.4350(7) 0.78184(14) 0.4896(6) 0.0219(9) Uani 1 1 d . .
C4 C 0.4850(8) 0.85292(15) 0.3279(6) 0.0252(9) Uani 1 1 d . .
C5 C 0.2844(10) 0.87095(18) 0.2899(8) 0.0354(11) Uani 1 1 d . .
H5 H 0.1660 0.8539 0.2628 0.042 Uiso 1 1 calc R U
C6 C 0.2592(12) 0.9137(2) 0.2919(9) 0.0458(14) Uani 1 1 d . .
H6 H 0.1242 0.9252 0.2654 0.055 Uiso 1 1 calc R U
C7 C 0.4341(14) 0.94010(19) 0.3334(10) 0.0511(17) Uani 1 1 d . .
H7 H 0.4174 0.9690 0.3322 0.061 Uiso 1 1 calc R U
C8 C 0.6329(13) 0.9222(2) 0.3764(9) 0.0487(16) Uani 1 1 d . .
H8 H 0.7502 0.9392 0.4076 0.058 Uiso 1 1 calc R U
C9 C 0.6588(10) 0.87936(17) 0.3735(8) 0.0355(12) Uani 1 1 d . .
H9 H 0.7936 0.8679 0.4021 0.043 Uiso 1 1 calc R U
C10 C 0.2715(9) 0.65340(18) 0.3519(8) 0.0333(11) Uani 1 1 d . .
H10 H 0.1953 0.6781 0.3653 0.040 Uiso 1 1 calc R U
C11 C 0.1760(9) 0.61618(19) 0.3948(8) 0.0369(12) Uani 1 1 d . .
H11 H 0.0390 0.6159 0.4380 0.044 Uiso 1 1 calc R U
C12 C 0.2856(10) 0.57931(19) 0.3732(8) 0.0379(12) Uani 1 1 d . .
H12 H 0.2236 0.5537 0.3999 0.045 Uiso 1 1 calc R U
C13 C 0.4900(9) 0.58124(16) 0.3109(7) 0.0311(10) Uani 1 1 d . .
C14 C 0.5765(9) 0.62023(16) 0.2688(8) 0.0301(10) Uani 1 1 d . .
H14 H 0.7124 0.6214 0.2236 0.036 Uiso 1 1 calc R U
I1 I 0.66949(8) 0.52720(2) 0.27818(7) 0.0533(2) Uani 1 1 d . .
N1 N 0.4693(7) 0.65579(13) 0.2918(6) 0.0290(9) Uani 1 1 d . .
O1 O 0.3327(6) 0.80755(11) 0.0109(5) 0.0267(7) Uani 1 1 d . .
O2 O 0.4720(6) 0.74728(11) 0.1081(5) 0.0299(8) Uani 1 1 d . .
O3 O 0.3354(6) 0.80231(11) 0.6061(5) 0.0288(7) Uani 1 1 d . .
O4 O 0.4733(6) 0.74345(11) 0.5007(5) 0.0279(7) Uani 1 1 d . .
Cu1 Cu 0.64592(11) 0.71688(2) 0.30335(9) 0.0220(2) Uani 1 1 d . .

loop_
_atom_site_aniso_label
_atom_site_aniso_U_11
_atom_site_aniso_U_22
_atom_site_aniso_U_33
_atom_site_aniso_U_23
_atom_site_aniso_U_13
_atom_site_aniso_U_12
C1 0.020(2) 0.031(2) 0.0114(19) 0.0013(15) 0.0015(16) -0.0019(16)
C2 0.025(2) 0.033(2) 0.0120(19) -0.0004(16) 0.0027(16) -0.0031(18)
C3 0.020(2) 0.028(2) 0.017(2) -0.0020(16) 0.0044(17) -0.0027(16)
C4 0.028(2) 0.032(2) 0.016(2) 0.0004(17) 0.0019(17) -0.0054(19)
C5 0.036(3) 0.038(3) 0.032(3) -0.001(2) 0.007(2) 0.001(2)
C6 0.056(4) 0.042(3) 0.040(3) 0.001(2) 0.011(3) 0.014(3)
C7 0.083(5) 0.030(3) 0.042(3) 0.000(2) 0.014(3) -0.003(3)
C8 0.067(4) 0.039(3) 0.040(3) 0.001(2) 0.002(3) -0.017(3)
C9 0.042(3) 0.040(3) 0.024(3) 0.002(2) -0.002(2) -0.014(2)
C10 0.029(3) 0.045(3) 0.026(3) -0.004(2) 0.002(2) 0.003(2)
C11 0.027(3) 0.053(3) 0.031(3) -0.002(2) 0.005(2) -0.006(2)
C12 0.042(3) 0.040(3) 0.032(3) 0.001(2) 0.006(2) -0.011(2)
C13 0.038(3) 0.030(2) 0.026(2) -0.0033(19) 0.006(2) 0.000(2)
C14 0.028(2) 0.033(3) 0.030(3) -0.0013(19) 0.004(2) -0.0006(19)
I1 0.0712(4) 0.0324(3) 0.0589(3) 0.00229(15) 0.0233(2) 0.00868(16)
N1 0.029(2) 0.031(2) 0.026(2) -0.0013(16) 0.0006(17) -0.0008(16)
O1 0.0284(17) 0.0315(17) 0.0196(16) 0.0023(13) -0.0025(13) -0.0003(13)
O2 0.037(2) 0.0320(18) 0.0196(16) -0.0053(13) -0.0042(14) 0.0063(14)
O3 0.039(2) 0.0307(17) 0.0186(16) -0.0032(13) 0.0116(14) -0.0033(14)
O4 0.0334(19) 0.0301(17) 0.0210(16) 0.0019(13) 0.0083(14) 0.0024(14)
Cu1 0.0252(4) 0.0258(4) 0.0151(3) 0.0000(2) 0.0029(3) 0.0028(2)

loop_
_atom_type_symbol
_atom_type_description
_atom_type_scat_dispersion_real
_atom_type_scat_dispersion_imag
_atom_type_scat_source
C C 0.0181 0.0091 'International Tables Vol C Tables 4.2.6.8 and 6.1.1.4'
H H 0.0000 0.0000 'International Tables Vol C Tables 4.2.6.8 and 6.1.1.4'
I I -0.3257 6.8362 'International Tables Vol C Tables 4.2.6.8 and 6.1.1.4'
N N 0.0311 0.0180 'International Tables Vol C Tables 4.2.6.8 and 6.1.1.4'
O O 0.0492 0.0322 'International Tables Vol C Tables 4.2.6.8 and 6.1.1.4'
Cu Cu -1.9646 0.5888 'International Tables Vol C Tables 4.2.6.8 and 6.1.1.4'

loop_
_geom_angle_atom_site_label_1
_geom_angle_atom_site_label_2
_geom_angle_atom_site_label_3
_geom_angle
_geom_angle_site_symmetry_1
_geom_angle_site_symmetry_3
O2 C1 O1 123.5(4) . .
O2 C1 C2 119.0(4) . .
O1 C1 C2 117.5(4) . .
C4 C2 C1 114.8(4) . .
C4 C2 C3 114.0(4) . .
C1 C2 C3 107.9(4) . .
O3 C3 O4 125.2(4) . .
O3 C3 C2 116.9(4) . .
O4 C3 C2 117.8(4) . .
C5 C4 C9 118.2(5) . .
C5 C4 C2 122.7(5) . .
C9 C4 C2 119.1(5) . .
C6 C5 C4 120.8(6) . .
C5 C6 C7 120.8(6) . .
C8 C7 C6 118.5(6) . .
C9 C8 C7 120.8(6) . .
C8 C9 C4 120.8(6) . .
N1 C10 C11 123.0(5) . .
C10 C11 C12 119.2(5) . .
C11 C12 C13 118.5(5) . .
C12 C13 C14 119.1(5) . .
C12 C13 I1 121.1(4) . .
C14 C13 I1 119.7(4) . .
N1 C14 C13 121.8(5) . .
C14 N1 C10 118.3(5) . .
C14 N1 Cu1 119.6(4) . .
C10 N1 Cu1 120.3(4) . .
C1 O1 Cu1 121.8(3) . 4_575
C1 O2 Cu1 119.3(3) . .
C3 O3 Cu1 130.2(3) . 4_576
C3 O4 Cu1 118.9(3) . .
O2 Cu1 O1 173.51(15) . 4_676
O2 Cu1 O3 90.03(15) . 4_675
O1 Cu1 O3 92.03(15) 4_676 4_675
O2 Cu1 O4 88.17(15) . .
O1 Cu1 O4 89.01(15) 4_676 .
O3 Cu1 O4 172.58(15) 4_675 .
O2 Cu1 N1 99.07(16) . .
O1 Cu1 N1 87.04(15) 4_676 .
O3 Cu1 N1 91.36(16) 4_675 .
O4 Cu1 N1 96.03(16) . .

loop_
_geom_bond_atom_site_label_1
_geom_bond_atom_site_label_2
_geom_bond_distance
_geom_bond_site_symmetry_2
C1 O2 1.249(6) .
C1 O1 1.253(6) .
C1 C2 1.540(6) .
C2 C4 1.508(7) .
C2 C3 1.552(6) .
C3 O3 1.246(6) .
C3 O4 1.252(6) .
C4 C5 1.393(8) .
C4 C9 1.399(7) .
C5 C6 1.377(8) .
C6 C7 1.398(11) .
C7 C8 1.386(11) .
C8 C9 1.378(9) .
C10 N1 1.339(7) .
C10 C11 1.375(8) .
C11 C12 1.378(9) .
C12 C13 1.384(8) .
C13 C14 1.399(8) .
C13 I1 2.083(5) .
C14 N1 1.336(7) .
N1 Cu1 2.244(4) .
O1 Cu1 1.963(3) 4_575
O2 Cu1 1.947(4) .
O3 Cu1 1.979(3) 4_576
O4 Cu1 2.001(4) .
Cu1 O1 1.963(3) 4_676
Cu1 O3 1.979(3) 4_675
